data_4032754
loop_
_publ_author_name
'Sahu, Raghaba'
'Singh, Vishwakarma'

_publ_section_title
;
 Cycloaddition of Spiroepoxycyclohexa-2,4-dienones, Radical Cyclization
 and 1,3-Acyl Shift in Excited State: Aromatics to Sterpuren-4-one.
;
_journal_issue 12
_journal_name_full 'The Journal of organic chemistry'
_journal_page_first 6268
_journal_page_last 6278
_journal_paper_doi 10.1021/acs.joc.7b00867
_journal_volume 82
_journal_year 2017
_chemical_formula_moiety 'C17 H22 O4'
_chemical_formula_sum 'C17 H22 O4'
_chemical_formula_weight 290.34
_space_group_crystal_system orthorhombic
_space_group_IT_number 29
_space_group_name_Hall 'P 2c -2ac'
_space_group_name_H-M_alt 'P c a 21'
_symmetry_space_group_name_Hall 'P 2c -2ac'
_symmetry_space_group_name_H-M 'P c a 21'
_atom_sites_solution_hydrogens geom
_audit_creation_date 2016-07-11
_audit_creation_method
;
Olex2 1.2-alpha
(compiled 2015.10.28 svn.r3245 for OlexSys, GUI svn.r5128)
;
_cell_angle_alpha 90
_cell_angle_beta 90
_cell_angle_gamma 90
_cell_formula_units_Z 8
_cell_length_a 20.0478(4)
_cell_length_b 7.17097(13)
_cell_length_c 21.1937(4)
_cell_measurement_reflns_used 12785
_cell_measurement_temperature 150
_cell_measurement_theta_max 72.7240
_cell_measurement_theta_min 4.4190
_cell_volume 3046.85(10)
_computing_cell_refinement 'CrysAlisPro 1.171.38.43 (Rigaku OD, 2015)'
_computing_data_collection 'CrysAlisPro 1.171.38.43 (Rigaku OD, 2015)'
_computing_data_reduction 'CrysAlisPro 1.171.38.43 (Rigaku OD, 2015)'
_computing_molecular_graphics 'Olex2 (Dolomanov et al., 2009)'
_computing_publication_material 'Olex2 (Dolomanov et al., 2009)'
_computing_structure_refinement 'ShelXL (Sheldrick, 2015)'
_computing_structure_solution 'ShelXT (Sheldrick, 2015)'
_diffrn_ambient_temperature 150
_diffrn_detector 'CCD plate'
_diffrn_measured_fraction_theta_full 0.997
_diffrn_measured_fraction_theta_max 0.997
_diffrn_measurement_details
;
List of Runs (angles in degrees, time in seconds):

  # Type    Start    End  Width  t~exp~   \w     \q     \k     \f   Frames
--------------------------------------------------------------------------
  1  \w   -191.00 -11.00   1.00    6.00    -- -101.00   0.00-108.00  180
  2  \w   -122.00 -24.00   1.00    6.00    --  -32.00 -72.00 108.00   98
  3  \w   -122.00 -29.00   1.00    6.00    -- -101.00  72.00-108.00   93
  4  \w   -135.00-101.00   1.00    6.00    -- -101.00  72.00  36.00   34
  5  \w   -117.00 -38.00   1.00    6.00    --  -32.00 -72.00-108.00   79
  6  \w    -96.00 -24.00   1.00    6.00    -- -101.00  72.00 108.00   72
  7  \w   -151.00 -11.00   1.00    6.00    -- -101.00   0.00 -36.00  140
  8  \w   -191.00 -77.00   1.00    6.00    -- -101.00 -72.00 -36.00  114
  9  \w    -97.00  22.00   1.00    6.00    --  -32.00   0.00-180.00  119
 10  \w   -126.00 -30.00   1.00    6.00    -- -101.00  72.00-180.00   96
 11  \w    -81.00 -51.00   1.00    6.00    -- -101.00  72.00 -36.00   30
 12  \w    -97.00 -67.00   1.00    6.00    -- -101.00 -72.00 108.00   30
 13  \w   -191.00 -97.00   1.00    6.00    -- -101.00   0.00 108.00   94
;
_diffrn_measurement_device 'abstract diffractometer'
_diffrn_measurement_device_type 'dtrek-CrysAlisPro-abstract goniometer imported rigaku-d*trek images'
_diffrn_measurement_method '\w scans'
_diffrn_orient_matrix_type 'CrysAlisPro convention (1999,Acta A55,543-557)'
_diffrn_orient_matrix_UB_11 -0.0156797000
_diffrn_orient_matrix_UB_12 0.0709894000
_diffrn_orient_matrix_UB_13 -0.0669361000
_diffrn_orient_matrix_UB_21 0.0618882000
_diffrn_orient_matrix_UB_22 -0.1026236000
_diffrn_orient_matrix_UB_23 -0.0254809000
_diffrn_orient_matrix_UB_31 -0.0428584000
_diffrn_orient_matrix_UB_32 -0.1748114000
_diffrn_orient_matrix_UB_33 -0.0122151000
_diffrn_radiation_monochromator graphite
_diffrn_radiation_probe x-ray
_diffrn_radiation_type CuK\a
_diffrn_radiation_wavelength 1.54184
_diffrn_reflns_av_R_equivalents 0.0684
_diffrn_reflns_av_unetI/netI 0.0514
_diffrn_reflns_Laue_measured_fraction_full 0.997
_diffrn_reflns_Laue_measured_fraction_max 0.997
_diffrn_reflns_limit_h_max 23
_diffrn_reflns_limit_h_min -23
_diffrn_reflns_limit_k_max 8
_diffrn_reflns_limit_k_min -8
_diffrn_reflns_limit_l_max 24
_diffrn_reflns_limit_l_min -23
_diffrn_reflns_number 22185
_diffrn_reflns_point_group_measured_fraction_full 0.984
_diffrn_reflns_point_group_measured_fraction_max 0.983
_diffrn_reflns_theta_full 64.998
_diffrn_reflns_theta_max 64.998
_diffrn_reflns_theta_min 4.411
_diffrn_source 'fine-focus sealed X-ray tube'
_diffrn_source_type 'Enhance (Cu) X-ray Source'
_exptl_absorpt_coefficient_mu 0.724
_exptl_absorpt_correction_T_max 1.00000
_exptl_absorpt_correction_T_min 0.64065
_exptl_absorpt_correction_type multi-scan
_exptl_absorpt_process_details
;
CrysAlisPro 1.171.38.43 (Rigaku Oxford Diffraction, 2015)
Empirical absorption correction using spherical harmonics,
 implemented in SCALE3 ABSPACK scaling algorithm.
;
_exptl_crystal_colour colourless
_exptl_crystal_colour_primary colourless
_exptl_crystal_density_diffrn 1.266
_exptl_crystal_description plate
_exptl_crystal_F_000 1248
_exptl_crystal_size_max 0.162
_exptl_crystal_size_mid 0.157
_exptl_crystal_size_min 0.097
_refine_diff_density_max 0.432
_refine_diff_density_min -0.490
_refine_diff_density_rms 0.147
_refine_ls_abs_structure_details
;
 Flack x determined using 2133 quotients [(I+)-(I-)]/[(I+)+(I-)]
 (Parsons, Flack and Wagner, Acta Cryst. B69 (2013) 249-259).
;
_refine_ls_abs_structure_Flack 0.10(11)
_refine_ls_extinction_method none
_refine_ls_goodness_of_fit_ref 1.176
_refine_ls_hydrogen_treatment constr
_refine_ls_matrix_type full
_refine_ls_number_parameters 385
_refine_ls_number_reflns 5096
_refine_ls_number_restraints 1
_refine_ls_restrained_S_all 1.175
_refine_ls_R_factor_all 0.0563
_refine_ls_R_factor_gt 0.0452
_refine_ls_shift/su_max 0.000
_refine_ls_shift/su_mean 0.000
_refine_ls_structure_factor_coef Fsqd
_refine_ls_weighting_details 'w=1/[\s^2^(Fo^2^)+(0.0942P)^2^] where P=(Fo^2^+2Fc^2^)/3'
_refine_ls_weighting_scheme calc
_refine_ls_wR_factor_gt 0.1167
_refine_ls_wR_factor_ref 0.1411
_reflns_Friedel_coverage 0.914
_reflns_Friedel_fraction_full 0.969
_reflns_Friedel_fraction_max 0.969
_reflns_number_gt 4828
_reflns_number_total 5096
_reflns_threshold_expression 'I > 2\s(I)'
_cod_data_source_file jo7b00867_si_002.cif
_cod_data_source_block vks-rs-add_cu
_cod_database_code 4032754
_chemical_oxdiff_formula 'C17 H22 O4'
_shelx_space_group_comment
;
The symmetry employed for this shelxl refinement is uniquely defined
by the following loop, which should always be used as a source of
symmetry information in preference to the above space-group names.
They are only intended as comments.
;
_reflns_odcompleteness_completeness 98.77
_reflns_odcompleteness_iscentric 1
_reflns_odcompleteness_theta 72.74
_olex2_refinement_description
;
1. Fixed Uiso
 At 1.2 times of:
  All C(H) groups, All C(H,H) groups
 At 1.5 times of:
  All C(H,H,H) groups
2.a Ternary CH refined with riding coordinates:
 C4(H4), C18(H18)
2.b Secondary CH2 refined with riding coordinates:
 C2(H2A,H2B), C12(H12A,H12B), C31(H31A,H31B), C27(H27A,H27B), C32(H32A,H32B),
 C5(H5A,H5B), C23(H23A,H23B), C16(H16A,H16B)
2.c Aromatic/amide H refined with riding coordinates:
 C10(H10), C24(H24), C13(H13), C28(H28)
2.d X=CH2 refined with riding coordinates:
 C29(H29A,H29B), C14(H14A,H14B)
2.e Idealised Me refined as rotating group:
 C00G(H00A,H00B,H00C), C26(H26A,H26B,H26C), C33(H33A,H33B,H33C), C30(H30A,H30B,
 H30C), C1(H1A,H1B,H1C), C15(H15A,H15B,H15C)
;
_shelx_shelxl_version_number 2014/7
_olex2_submission_special_instructions 'No special instructions were received'
_oxdiff_exptl_absorpt_empirical_details
;
Empirical correction (ABSPACK) includes:
- Absorption correction using spherical harmonics
- Frame scaling
- Detector area scaling
;
_oxdiff_exptl_absorpt_empirical_full_max 2.625
_oxdiff_exptl_absorpt_empirical_full_min 0.543

loop_
_space_group_symop_operation_xyz
'x, y, z'
'-x, -y, z+1/2'
'x+1/2, -y, z'
'-x+1/2, y, z+1/2'

loop_
_atom_site_label
_atom_site_type_symbol
_atom_site_fract_x
_atom_site_fract_y
_atom_site_fract_z
_atom_site_U_iso_or_equiv
_atom_site_adp_type
_atom_site_occupancy
_atom_site_site_symmetry_order
_atom_site_calc_flag
_atom_site_refinement_flags_posn
O1 O 0.38117(12) 0.9819(4) 0.36940(13) 0.0319(6) Uani 1 1 d .
O2 O 0.44674(13) 0.7438(3) 0.34014(13) 0.0321(6) Uani 1 1 d .
O3 O 0.66116(12) 1.1057(3) 0.40990(13) 0.0312(6) Uani 1 1 d .
O6 O 0.18299(14) 0.2162(4) 0.64759(15) 0.0389(7) Uani 1 1 d .
O8 O 0.42008(13) 0.4885(4) 0.58582(15) 0.0382(7) Uani 1 1 d .
O4 O 0.59139(13) 1.2358(3) 0.52278(12) 0.0315(6) Uani 1 1 d .
O7 O 0.35939(14) 0.6254(3) 0.47032(14) 0.0354(6) Uani 1 1 d .
O5 O 0.15967(14) 0.5201(4) 0.65497(16) 0.0399(7) Uani 1 1 d .
C25 C 0.30984(16) 0.1330(5) 0.56947(17) 0.0244(7) Uani 1 1 d .
C11 C 0.56633(16) 0.7227(5) 0.42731(16) 0.0233(7) Uani 1 1 d .
C20 C 0.36897(16) 0.4240(5) 0.56466(17) 0.0252(7) Uani 1 1 d .
C10 C 0.55171(16) 0.7328(5) 0.48816(17) 0.0258(7) Uani 1 1 d .
H10 H 0.5532 0.6252 0.5143 0.031 Uiso 1 1 calc R
C8 C 0.61156(16) 1.0321(5) 0.43128(17) 0.0236(7) Uani 1 1 d .
C24 C 0.29539(16) 0.1457(5) 0.50840(17) 0.0252(7) Uani 1 1 d .
H24 H 0.2918 0.0379 0.4826 0.030 Uiso 1 1 calc R
C2 C 0.32417(18) 0.8934(6) 0.3390(2) 0.0340(8) Uani 1 1 d .
H2A H 0.2835 0.9157 0.3644 0.041 Uiso 1 1 calc R
H2B H 0.3315 0.7571 0.3365 0.041 Uiso 1 1 calc R
C00G C 0.58212(18) 0.5454(5) 0.39299(19) 0.0298(8) Uani 1 1 d .
H00A H 0.5877 0.4439 0.4235 0.045 Uiso 1 1 calc GR
H00B H 0.6234 0.5612 0.3689 0.045 Uiso 1 1 calc GR
H00C H 0.5455 0.5150 0.3641 0.045 Uiso 1 1 calc GR
C17 C 0.19525(18) 0.3750(5) 0.63511(17) 0.0256(7) Uani 1 1 d .
C12 C 0.58482(18) 0.9048(5) 0.32310(17) 0.0277(8) Uani 1 1 d .
H12A H 0.6327 0.8715 0.3208 0.033 Uiso 1 1 calc R
H12B H 0.5593 0.8056 0.3014 0.033 Uiso 1 1 calc R
C31 C 0.4021(2) 0.4778(6) 0.4495(2) 0.0357(9) Uani 1 1 d .
H31A H 0.4489 0.4782 0.4645 0.043 Uiso 1 1 calc R
H31B H 0.3957 0.4296 0.4062 0.043 Uiso 1 1 calc R
C27 C 0.33667(18) 0.3055(5) 0.67295(18) 0.0292(8) Uani 1 1 d .
H27A H 0.3071 0.2140 0.6939 0.035 Uiso 1 1 calc R
H27B H 0.3828 0.2565 0.6753 0.035 Uiso 1 1 calc R
C26 C 0.31978(19) -0.0479(5) 0.60338(19) 0.0309(8) Uani 1 1 d .
H26A H 0.2822 -0.0695 0.6321 0.046 Uiso 1 1 calc GR
H26B H 0.3614 -0.0429 0.6276 0.046 Uiso 1 1 calc GR
H26C H 0.3222 -0.1497 0.5726 0.046 Uiso 1 1 calc GR
C9 C 0.56356(16) 0.9109(5) 0.39252(16) 0.0228(7) Uani 1 1 d .
C6 C 0.53255(16) 0.9214(5) 0.51464(16) 0.0248(7) Uani 1 1 d .
C3 C 0.43912(17) 0.8902(5) 0.36648(17) 0.0251(7) Uani 1 1 d .
C21 C 0.34973(17) 0.4410(5) 0.49580(17) 0.0258(7) Uani 1 1 d .
C32 C 0.64139(18) 1.1109(5) 0.54557(18) 0.0291(8) Uani 1 1 d .
H32A H 0.6374 1.0658 0.5896 0.035 Uiso 1 1 calc R
H32B H 0.6877 1.1292 0.5306 0.035 Uiso 1 1 calc R
C4 C 0.49246(16) 0.9960(5) 0.40340(16) 0.0233(7) Uani 1 1 d .
H4 H 0.4929 1.1281 0.3883 0.028 Uiso 1 1 calc R
C18 C 0.25162(17) 0.4402(4) 0.59255(17) 0.0241(7) Uani 1 1 d .
H18 H 0.2621 0.5727 0.6034 0.029 Uiso 1 1 calc R
C5 C 0.47413(17) 0.9961(5) 0.47435(16) 0.0259(7) Uani 1 1 d .
H5A H 0.4631 1.1246 0.4878 0.031 Uiso 1 1 calc R
H5B H 0.4343 0.9172 0.4812 0.031 Uiso 1 1 calc R
C7 C 0.59187(16) 1.0472(5) 0.49996(17) 0.0230(7) Uani 1 1 d .
C19 C 0.31647(16) 0.3204(5) 0.60356(16) 0.0233(7) Uani 1 1 d .
C33 C 0.51389(18) 0.9168(6) 0.58377(18) 0.0332(8) Uani 1 1 d .
H33A H 0.4770 0.8290 0.5901 0.050 Uiso 1 1 calc GR
H33B H 0.5000 1.0417 0.5973 0.050 Uiso 1 1 calc GR
H33C H 0.5525 0.8768 0.6087 0.050 Uiso 1 1 calc GR
C22 C 0.28497(16) 0.3397(5) 0.48184(16) 0.0250(7) Uani 1 1 d .
C30 C 0.26540(19) 0.3419(5) 0.41266(18) 0.0336(8) Uani 1 1 d .
H30A H 0.3007 0.2836 0.3875 0.050 Uiso 1 1 calc GR
H30B H 0.2591 0.4711 0.3988 0.050 Uiso 1 1 calc GR
H30C H 0.2237 0.2725 0.4070 0.050 Uiso 1 1 calc GR
C13 C 0.57411(19) 1.0864(5) 0.28891(18) 0.0310(8) Uani 1 1 d .
H13 H 0.5984 1.1920 0.3032 0.037 Uiso 1 1 calc R
C23 C 0.23044(17) 0.4330(5) 0.52251(18) 0.0275(8) Uani 1 1 d .
H23A H 0.1883 0.3618 0.5185 0.033 Uiso 1 1 calc R
H23B H 0.2223 0.5612 0.5070 0.033 Uiso 1 1 calc R
C1 C 0.3150(3) 0.9713(8) 0.2741(2) 0.0523(12) Uani 1 1 d .
H1A H 0.3548 0.9457 0.2487 0.078 Uiso 1 1 calc GR
H1B H 0.3080 1.1063 0.2767 0.078 Uiso 1 1 calc GR
H1C H 0.2761 0.9128 0.2542 0.078 Uiso 1 1 calc GR
C16 C 0.1050(3) 0.4819(6) 0.6983(3) 0.0501(12) Uani 1 1 d .
H16A H 0.1199 0.5001 0.7424 0.060 Uiso 1 1 calc R
H16B H 0.0899 0.3513 0.6934 0.060 Uiso 1 1 calc R
C28 C 0.3335(2) 0.4874(5) 0.7090(2) 0.0338(9) Uani 1 1 d .
H28 H 0.3611 0.5871 0.6952 0.041 Uiso 1 1 calc R
C15 C 0.0503(2) 0.6103(8) 0.6836(2) 0.0499(12) Uani 1 1 d .
H15A H 0.0325 0.5816 0.6417 0.075 Uiso 1 1 calc GR
H15B H 0.0670 0.7388 0.6842 0.075 Uiso 1 1 calc GR
H15C H 0.0149 0.5964 0.7152 0.075 Uiso 1 1 calc GR
C29 C 0.2953(2) 0.5158(7) 0.7580(2) 0.0440(10) Uani 1 1 d .
H29A H 0.2672 0.4188 0.7730 0.053 Uiso 1 1 calc R
H29B H 0.2956 0.6334 0.7786 0.053 Uiso 1 1 calc R
C14 C 0.5338(2) 1.1097(6) 0.2410(2) 0.0421(9) Uani 1 1 d .
H14A H 0.5086 1.0073 0.2254 0.051 Uiso 1 1 calc R
H14B H 0.5297 1.2289 0.2218 0.051 Uiso 1 1 calc R

loop_
_atom_site_aniso_label
_atom_site_aniso_U_11
_atom_site_aniso_U_22
_atom_site_aniso_U_33
_atom_site_aniso_U_23
_atom_site_aniso_U_13
_atom_site_aniso_U_12
O1 0.0200(12) 0.0378(14) 0.0380(14) -0.0009(11) -0.0058(11) 0.0042(10)
O2 0.0301(13) 0.0311(14) 0.0352(14) -0.0043(11) -0.0022(11) -0.0004(10)
O3 0.0233(12) 0.0345(13) 0.0359(14) 0.0003(11) 0.0036(11) -0.0061(10)
O6 0.0415(15) 0.0265(13) 0.0486(17) 0.0013(12) 0.0174(13) -0.0037(11)
O8 0.0262(14) 0.0488(17) 0.0397(16) 0.0052(13) -0.0064(12) -0.0119(11)
O4 0.0345(13) 0.0262(13) 0.0337(14) -0.0033(11) -0.0015(11) 0.0007(10)
O7 0.0428(15) 0.0260(13) 0.0372(14) 0.0070(11) 0.0031(12) -0.0060(11)
O5 0.0331(14) 0.0305(14) 0.0559(19) 0.0035(13) 0.0180(13) 0.0047(10)
C25 0.0183(15) 0.0231(17) 0.0318(18) 0.0004(14) 0.0022(13) 0.0002(12)
C11 0.0169(15) 0.0231(16) 0.0298(17) 0.0022(13) -0.0018(13) 0.0006(12)
C20 0.0222(17) 0.0246(16) 0.0287(18) 0.0016(14) -0.0003(14) 0.0010(13)
C10 0.0208(16) 0.0281(17) 0.0285(17) 0.0064(14) -0.0021(13) -0.0034(12)
C8 0.0206(16) 0.0201(16) 0.0300(18) 0.0027(13) -0.0006(14) 0.0035(12)
C24 0.0209(16) 0.0248(17) 0.0299(18) -0.0029(14) 0.0034(13) -0.0023(13)
C2 0.0246(18) 0.043(2) 0.035(2) 0.0008(17) -0.0062(15) -0.0011(15)
C00G 0.0281(18) 0.0247(17) 0.037(2) -0.0013(15) 0.0018(14) 0.0021(13)
C17 0.0239(16) 0.0249(18) 0.0280(18) -0.0025(14) 0.0007(14) -0.0007(13)
C12 0.0264(17) 0.0290(18) 0.0278(18) -0.0009(14) 0.0056(13) 0.0017(13)
C31 0.0317(19) 0.037(2) 0.039(2) 0.0036(16) 0.0074(17) -0.0064(15)
C27 0.0278(17) 0.0288(18) 0.0310(19) 0.0039(15) -0.0038(14) -0.0021(14)
C26 0.0313(19) 0.0254(18) 0.036(2) 0.0046(15) 0.0030(15) 0.0026(15)
C9 0.0196(16) 0.0239(16) 0.0250(17) 0.0028(13) 0.0022(13) 0.0018(12)
C6 0.0204(17) 0.0305(17) 0.0235(17) 0.0013(14) -0.0003(13) -0.0003(13)
C3 0.0242(17) 0.0283(18) 0.0226(16) 0.0054(14) -0.0013(13) 0.0030(13)
C21 0.0236(17) 0.0217(16) 0.0322(19) 0.0031(14) 0.0014(15) -0.0011(13)
C32 0.0280(18) 0.0255(18) 0.034(2) -0.0012(14) -0.0070(15) -0.0020(14)
C4 0.0196(16) 0.0239(15) 0.0264(18) -0.0003(13) 0.0009(13) 0.0024(12)
C18 0.0229(16) 0.0209(15) 0.0286(17) 0.0009(13) 0.0009(13) 0.0006(12)
C5 0.0207(15) 0.0343(18) 0.0228(17) -0.0031(14) 0.0015(13) 0.0024(13)
C7 0.0210(16) 0.0210(17) 0.0269(18) 0.0019(13) -0.0007(13) 0.0024(12)
C19 0.0200(16) 0.0233(16) 0.0268(18) 0.0012(14) 0.0003(13) -0.0005(13)
C33 0.0304(18) 0.045(2) 0.0247(18) 0.0012(15) 0.0028(15) -0.0051(15)
C22 0.0211(15) 0.0280(17) 0.0259(18) 0.0011(14) -0.0003(13) -0.0011(13)
C30 0.0348(19) 0.039(2) 0.0270(18) 0.0016(17) -0.0033(15) -0.0044(15)
C13 0.0347(19) 0.0327(18) 0.0256(18) 0.0027(15) 0.0050(15) -0.0051(15)
C23 0.0221(17) 0.0300(18) 0.0305(19) 0.0026(15) 0.0007(14) 0.0043(14)
C1 0.058(3) 0.061(3) 0.039(3) 0.007(2) -0.016(2) -0.006(2)
C16 0.046(3) 0.046(3) 0.058(3) 0.003(2) 0.026(2) 0.0072(19)
C28 0.038(2) 0.033(2) 0.030(2) 0.0016(15) -0.0081(17) -0.0049(15)
C15 0.030(2) 0.074(3) 0.046(3) -0.001(2) 0.0054(19) 0.009(2)
C29 0.051(3) 0.047(2) 0.035(2) -0.0050(17) -0.0048(19) -0.0004(19)
C14 0.049(2) 0.043(2) 0.034(2) 0.0078(18) -0.0037(19) -0.0015(18)

loop_
_atom_type_symbol
_atom_type_description
_atom_type_scat_dispersion_real
_atom_type_scat_dispersion_imag
_atom_type_scat_source
C C 0.0181 0.0091 'International Tables Vol C Tables 4.2.6.8 and 6.1.1.4'
H H 0.0000 0.0000 'International Tables Vol C Tables 4.2.6.8 and 6.1.1.4'
O O 0.0492 0.0322 'International Tables Vol C Tables 4.2.6.8 and 6.1.1.4'

loop_
_geom_angle_atom_site_label_1
_geom_angle_atom_site_label_2
_geom_angle_atom_site_label_3
_geom_angle
C3 O1 C2 116.6(3)
C32 O4 C7 61.2(2)
C31 O7 C21 61.1(2)
C17 O5 C16 117.1(3)
C24 C25 C26 123.8(3)
C24 C25 C19 114.7(3)
C26 C25 C19 121.5(3)
C10 C11 C00G 124.4(3)
C10 C11 C9 114.2(3)
C00G C11 C9 121.3(3)
O8 C20 C21 122.8(3)
O8 C20 C19 124.6(3)
C21 C20 C19 112.5(3)
C11 C10 H10 121.1
C11 C10 C6 117.8(3)
C6 C10 H10 121.1
O3 C8 C9 124.1(3)
O3 C8 C7 122.8(3)
C7 C8 C9 113.1(3)
C25 C24 H24 121.5
C25 C24 C22 117.0(3)
C22 C24 H24 121.5
O1 C2 H2A 109.7
O1 C2 H2B 109.7
O1 C2 C1 109.9(3)
H2A C2 H2B 108.2
C1 C2 H2A 109.7
C1 C2 H2B 109.7
C11 C00G H00A 109.5
C11 C00G H00B 109.5
C11 C00G H00C 109.5
H00A C00G H00B 109.5
H00A C00G H00C 109.5
H00B C00G H00C 109.5
O6 C17 O5 124.4(3)
O6 C17 C18 125.3(3)
O5 C17 C18 110.2(3)
H12A C12 H12B 107.7
C9 C12 H12A 108.9
C9 C12 H12B 108.9
C13 C12 H12A 108.9
C13 C12 H12B 108.9
C13 C12 C9 113.4(3)
O7 C31 H31A 117.8
O7 C31 H31B 117.8
O7 C31 C21 59.8(2)
H31A C31 H31B 114.9
C21 C31 H31A 117.8
C21 C31 H31B 117.8
H27A C27 H27B 107.6
C19 C27 H27A 108.6
C19 C27 H27B 108.6
C28 C27 H27A 108.6
C28 C27 H27B 108.6
C28 C27 C19 114.5(3)
C25 C26 H26A 109.5
C25 C26 H26B 109.5
C25 C26 H26C 109.5
H26A C26 H26B 109.5
H26A C26 H26C 109.5
H26B C26 H26C 109.5
C11 C9 C4 107.7(3)
C8 C9 C11 102.6(3)
C8 C9 C4 105.7(3)
C12 C9 C11 115.2(3)
C12 C9 C8 110.8(3)
C12 C9 C4 113.9(3)
C10 C6 C5 107.3(3)
C10 C6 C7 104.8(3)
C7 C6 C5 105.9(3)
C33 C6 C10 113.7(3)
C33 C6 C5 110.8(3)
C33 C6 C7 113.8(3)
O1 C3 C4 109.9(3)
O2 C3 O1 124.3(3)
O2 C3 C4 125.8(3)
O7 C21 C20 113.6(3)
O7 C21 C31 59.1(2)
O7 C21 C22 118.8(3)
C20 C21 C22 111.6(3)
C31 C21 C20 118.6(3)
C31 C21 C22 124.8(3)
O4 C32 H32A 117.8
O4 C32 H32B 117.8
O4 C32 C7 59.7(2)
H32A C32 H32B 114.9
C7 C32 H32A 117.8
C7 C32 H32B 117.8
C9 C4 H4 108.2
C3 C4 C9 111.6(3)
C3 C4 H4 108.2
C3 C4 C5 109.4(3)
C5 C4 C9 111.0(3)
C5 C4 H4 108.2
C17 C18 H18 108.1
C17 C18 C19 111.0(3)
C17 C18 C23 110.8(3)
C19 C18 H18 108.1
C23 C18 H18 108.1
C23 C18 C19 110.5(3)
C6 C5 C4 110.9(3)
C6 C5 H5A 109.5
C6 C5 H5B 109.5
C4 C5 H5A 109.5
C4 C5 H5B 109.5
H5A C5 H5B 108.0
O4 C7 C8 113.1(3)
O4 C7 C6 118.9(3)
O4 C7 C32 59.1(2)
C8 C7 C6 111.0(3)
C32 C7 C8 118.9(3)
C32 C7 C6 125.5(3)
C25 C19 C18 109.7(3)
C20 C19 C25 103.4(3)
C20 C19 C18 102.9(3)
C27 C19 C25 114.5(3)
C27 C19 C20 111.7(3)
C27 C19 C18 113.5(3)
C6 C33 H33A 109.5
C6 C33 H33B 109.5
C6 C33 H33C 109.5
H33A C33 H33B 109.5
H33A C33 H33C 109.5
H33B C33 H33C 109.5
C24 C22 C21 104.4(3)
C24 C22 C30 113.8(3)
C24 C22 C23 106.7(3)
C21 C22 C30 113.9(3)
C21 C22 C23 106.8(3)
C30 C22 C23 110.6(3)
C22 C30 H30A 109.5
C22 C30 H30B 109.5
C22 C30 H30C 109.5
H30A C30 H30B 109.5
H30A C30 H30C 109.5
H30B C30 H30C 109.5
C12 C13 H13 117.6
C14 C13 C12 124.9(4)
C14 C13 H13 117.6
C18 C23 H23A 109.5
C18 C23 H23B 109.5
C22 C23 C18 110.9(3)
C22 C23 H23A 109.5
C22 C23 H23B 109.5
H23A C23 H23B 108.1
C2 C1 H1A 109.5
C2 C1 H1B 109.5
C2 C1 H1C 109.5
H1A C1 H1B 109.5
H1A C1 H1C 109.5
H1B C1 H1C 109.5
O5 C16 H16A 110.1
O5 C16 H16B 110.1
O5 C16 C15 108.2(4)
H16A C16 H16B 108.4
C15 C16 H16A 110.1
C15 C16 H16B 110.1
C27 C28 H28 118.0
C29 C28 C27 124.1(4)
C29 C28 H28 118.0
C16 C15 H15A 109.5
C16 C15 H15B 109.5
C16 C15 H15C 109.5
H15A C15 H15B 109.5
H15A C15 H15C 109.5
H15B C15 H15C 109.5
C28 C29 H29A 120.0
C28 C29 H29B 120.0
H29A C29 H29B 120.0
C13 C14 H14A 120.0
C13 C14 H14B 120.0
H14A C14 H14B 120.0

loop_
_geom_bond_atom_site_label_1
_geom_bond_atom_site_label_2
_geom_bond_distance
O1 C2 1.457(4)
O1 C3 1.336(4)
O2 C3 1.199(4)
O3 C8 1.213(4)
O6 C17 1.195(4)
O8 C20 1.210(4)
O4 C32 1.428(4)
O4 C7 1.436(4)
O7 C31 1.431(5)
O7 C21 1.442(4)
O5 C17 1.330(4)
O5 C16 1.455(5)
C25 C24 1.329(5)
C25 C26 1.496(5)
C25 C19 1.532(5)
C11 C10 1.325(5)
C11 C00G 1.499(5)
C11 C9 1.539(5)
C20 C21 1.514(5)
C20 C19 1.529(5)
C10 H10 0.9500
C10 C6 1.514(5)
C8 C9 1.535(5)
C8 C7 1.512(5)
C24 H24 0.9500
C24 C22 1.515(5)
C2 H2A 0.9900
C2 H2B 0.9900
C2 C1 1.497(6)
C00G H00A 0.9800
C00G H00B 0.9800
C00G H00C 0.9800
C17 C18 1.520(5)
C12 H12A 0.9900
C12 H12B 0.9900
C12 C9 1.532(5)
C12 C13 1.506(5)
C31 H31A 0.9900
C31 H31B 0.9900
C31 C21 1.461(5)
C27 H27A 0.9900
C27 H27B 0.9900
C27 C19 1.529(5)
C27 C28 1.513(5)
C26 H26A 0.9800
C26 H26B 0.9800
C26 H26C 0.9800
C9 C4 1.568(4)
C6 C5 1.545(5)
C6 C7 1.525(5)
C6 C33 1.512(5)
C3 C4 1.527(5)
C21 C22 1.517(5)
C32 H32A 0.9900
C32 H32B 0.9900
C32 C7 1.459(5)
C4 H4 1.0000
C4 C5 1.548(5)
C18 H18 1.0000
C18 C19 1.576(5)
C18 C23 1.545(5)
C5 H5A 0.9900
C5 H5B 0.9900
C33 H33A 0.9800
C33 H33B 0.9800
C33 H33C 0.9800
C22 C30 1.518(5)
C22 C23 1.544(5)
C30 H30A 0.9800
C30 H30B 0.9800
C30 H30C 0.9800
C13 H13 0.9500
C13 C14 1.309(6)
C23 H23A 0.9900
C23 H23B 0.9900
C1 H1A 0.9800
C1 H1B 0.9800
C1 H1C 0.9800
C16 H16A 0.9900
C16 H16B 0.9900
C16 C15 1.465(7)
C28 H28 0.9500
C28 C29 1.308(7)
C15 H15A 0.9800
C15 H15B 0.9800
C15 H15C 0.9800
C29 H29A 0.9500
C29 H29B 0.9500
C14 H14A 0.9500
C14 H14B 0.9500

loop_
_geom_torsion_atom_site_label_1
_geom_torsion_atom_site_label_2
_geom_torsion_atom_site_label_3
_geom_torsion_atom_site_label_4
_geom_torsion
O1 C3 C4 C9 -171.0(3)
O1 C3 C4 C5 65.7(3)
O2 C3 C4 C9 11.1(5)
O2 C3 C4 C5 -112.2(4)
O3 C8 C9 C11 120.4(3)
O3 C8 C9 C12 -3.0(4)
O3 C8 C9 C4 -126.9(3)
O3 C8 C7 O4 50.5(4)
O3 C8 C7 C6 -172.9(3)
O3 C8 C7 C32 -15.8(5)
O6 C17 C18 C19 -39.3(5)
O6 C17 C18 C23 83.9(5)
O8 C20 C21 O7 -45.2(5)
O8 C20 C21 C31 21.2(5)
O8 C20 C21 C22 177.3(3)
O8 C20 C19 C25 -124.4(4)
O8 C20 C19 C27 -0.7(5)
O8 C20 C19 C18 121.4(4)
O4 C32 C7 C8 101.2(3)
O4 C32 C7 C6 -105.4(4)
O7 C31 C21 C20 -101.8(3)
O7 C31 C21 C22 105.5(4)
O7 C21 C22 C24 173.2(3)
O7 C21 C22 C30 48.5(4)
O7 C21 C22 C23 -73.9(4)
O5 C17 C18 C19 142.9(3)
O5 C17 C18 C23 -93.9(3)
C25 C24 C22 C21 58.0(4)
C25 C24 C22 C30 -177.2(3)
C25 C24 C22 C23 -54.9(4)
C11 C10 C6 C5 54.6(4)
C11 C10 C6 C7 -57.6(4)
C11 C10 C6 C33 177.5(3)
C11 C9 C4 C3 -71.8(3)
C11 C9 C4 C5 50.5(3)
C20 C21 C22 C24 -51.7(3)
C20 C21 C22 C30 -176.4(3)
C20 C21 C22 C23 61.2(3)
C10 C11 C9 C8 55.6(4)
C10 C11 C9 C12 176.1(3)
C10 C11 C9 C4 -55.6(4)
C10 C6 C5 C4 -53.8(4)
C10 C6 C7 O4 -176.0(3)
C10 C6 C7 C8 50.2(3)
C10 C6 C7 C32 -105.1(4)
C8 C9 C4 C3 179.1(3)
C8 C9 C4 C5 -58.6(3)
C24 C25 C19 C20 -55.2(4)
C24 C25 C19 C27 -177.0(3)
C24 C25 C19 C18 54.0(4)
C24 C22 C23 C18 58.6(4)
C2 O1 C3 O2 1.0(5)
C2 O1 C3 C4 -176.9(3)
C00G C11 C10 C6 -176.1(3)
C00G C11 C9 C8 -126.4(3)
C00G C11 C9 C12 -5.9(4)
C00G C11 C9 C4 122.4(3)
C17 O5 C16 C15 -144.0(4)
C17 C18 C19 C25 78.5(3)
C17 C18 C19 C20 -172.0(3)
C17 C18 C19 C27 -51.0(4)
C17 C18 C23 C22 -133.2(3)
C12 C9 C4 C3 57.2(4)
C12 C9 C4 C5 179.5(3)
C31 O7 C21 C20 110.3(4)
C31 O7 C21 C22 -115.5(4)
C31 C21 C22 C24 102.7(4)
C31 C21 C22 C30 -22.1(5)
C31 C21 C22 C23 -144.5(3)
C26 C25 C24 C22 178.3(3)
C26 C25 C19 C20 124.3(3)
C26 C25 C19 C27 2.5(4)
C26 C25 C19 C18 -126.5(3)
C9 C11 C10 C6 1.8(4)
C9 C8 C7 O4 -131.0(3)
C9 C8 C7 C6 5.6(4)
C9 C8 C7 C32 162.7(3)
C9 C12 C13 C14 -117.0(4)
C9 C4 C5 C6 2.8(4)
C3 O1 C2 C1 -96.5(4)
C3 C4 C5 C6 126.4(3)
C21 C20 C19 C25 56.6(3)
C21 C20 C19 C27 -179.8(3)
C21 C20 C19 C18 -57.6(3)
C21 C22 C23 C18 -52.7(4)
C32 O4 C7 C8 -110.8(3)
C32 O4 C7 C6 116.3(4)
C5 C6 C7 O4 70.8(4)
C5 C6 C7 C8 -63.0(3)
C5 C6 C7 C32 141.7(3)
C7 C8 C9 C11 -58.1(3)
C7 C8 C9 C12 178.5(3)
C7 C8 C9 C4 54.6(3)
C7 C6 C5 C4 57.7(4)
C19 C25 C24 C22 -2.3(4)
C19 C20 C21 O7 133.8(3)
C19 C20 C21 C31 -159.8(3)
C19 C20 C21 C22 -3.7(4)
C19 C27 C28 C29 119.0(4)
C19 C18 C23 C22 -9.7(4)
C33 C6 C5 C4 -178.5(3)
C33 C6 C7 O4 -51.2(4)
C33 C6 C7 C8 175.0(3)
C33 C6 C7 C32 19.8(5)
C30 C22 C23 C18 -177.1(3)
C13 C12 C9 C11 173.5(3)
C13 C12 C9 C8 -70.6(4)
C13 C12 C9 C4 48.4(4)
C23 C18 C19 C25 -44.9(4)
C23 C18 C19 C20 64.6(3)
C23 C18 C19 C27 -174.4(3)
C16 O5 C17 O6 4.4(6)
C16 O5 C17 C18 -177.8(4)
C28 C27 C19 C25 -171.6(3)
C28 C27 C19 C20 71.3(4)
C28 C27 C19 C18 -44.6(4)
